data_7104238
loop_
_publ_author_name
'Pucci, Daniela'
'Aiello, Iolinda'
'Aprea, Alessia'
'Bellusci, Anna'
'Crispini, Alessandra'
'Ghedini, Mauro'

_publ_section_title
;
 Unsuspected mesomorphism in "tail-free" cyclopalladated
 3,5-disubstituted-2-(2'-pyridyl)pyrroles.
;
_journal_issue 12
_journal_name_full 'Chemical communications (Cambridge, England)'
_journal_page_first 1550
_journal_page_last 1552
_journal_paper_doi 10.1039/b818603k
_journal_volume 34
_journal_year 2009
_chemical_formula_moiety 'C16 H12 F6 N2 O2 Pd'
_chemical_formula_sum 'C16 H12 F6 N2 O2 Pd'
_chemical_formula_weight 484.68
_space_group_IT_number 14
_symmetry_cell_setting monoclinic
_symmetry_space_group_name_Hall '-P 2ybc'
_symmetry_space_group_name_H-M 'P 1 21/c 1'
_atom_sites_solution_hydrogens geom
_atom_sites_solution_primary direct
_atom_sites_solution_secondary difmap
_audit_creation_method SHELXL-97
_cell_angle_alpha 90.00
_cell_angle_beta 101.426(7)
_cell_angle_gamma 90.00
_cell_formula_units_Z 4
_cell_length_a 10.903(2)
_cell_length_b 21.574(5)
_cell_length_c 7.4042(13)
_cell_measurement_reflns_used 4546
_cell_measurement_temperature 298(2)
_cell_measurement_theta_max 24.49
_cell_measurement_theta_min 2.68
_cell_volume 1707.1(6)
_computing_cell_refinement 'Bruker SMART'
_computing_data_collection 'Bruker SMART'
_computing_data_reduction 'Bruker SAINT'
_computing_molecular_graphics 'Bruker SHELXTL'
_computing_publication_material 'Bruker SHELXTL'
_computing_structure_refinement 'Bruker SHELXTL'
_computing_structure_solution 'Bruker SHELXTL'
_diffrn_ambient_temperature 298(2)
_diffrn_measured_fraction_theta_full 0.994
_diffrn_measured_fraction_theta_max 0.994
_diffrn_measurement_device_type 'CCD area detector'
_diffrn_measurement_method 'phi and omega scans'
_diffrn_radiation_monochromator graphite
_diffrn_radiation_source 'sealed tube'
_diffrn_radiation_type MoK\a
_diffrn_radiation_wavelength 0.71073
_diffrn_reflns_av_R_equivalents 0.0547
_diffrn_reflns_av_sigmaI/netI 0.0448
_diffrn_reflns_limit_h_max 13
_diffrn_reflns_limit_h_min -13
_diffrn_reflns_limit_k_max 25
_diffrn_reflns_limit_k_min -24
_diffrn_reflns_limit_l_max 8
_diffrn_reflns_limit_l_min -8
_diffrn_reflns_number 14746
_diffrn_reflns_theta_full 25.34
_diffrn_reflns_theta_max 25.34
_diffrn_reflns_theta_min 2.13
_exptl_absorpt_coefficient_mu 1.163
_exptl_absorpt_correction_type sphere
_exptl_absorpt_process_details SADABS
_exptl_crystal_colour orange
_exptl_crystal_density_diffrn 1.886
_exptl_crystal_density_method 'not measured'
_exptl_crystal_description needle
_exptl_crystal_F_000 952
_exptl_crystal_size_max 0.21
_exptl_crystal_size_mid 0.12
_exptl_crystal_size_min 0.07
_refine_diff_density_max 1.892
_refine_diff_density_min -1.090
_refine_diff_density_rms 0.147
_refine_ls_extinction_method none
_refine_ls_goodness_of_fit_ref 1.046
_refine_ls_hydrogen_treatment constr
_refine_ls_matrix_type full
_refine_ls_number_parameters 244
_refine_ls_number_reflns 3099
_refine_ls_number_restraints 0
_refine_ls_restrained_S_all 1.046
_refine_ls_R_factor_all 0.0873
_refine_ls_R_factor_gt 0.0621
_refine_ls_shift/su_max 0.022
_refine_ls_shift/su_mean 0.001
_refine_ls_structure_factor_coef Fsqd
_refine_ls_weighting_details 'calc w=1/[\s^2^(Fo^2^)+(0.1080P)^2^+4.2238P] where P=(Fo^2^+2Fc^2^)/3'
_refine_ls_weighting_scheme calc
_refine_ls_wR_factor_gt 0.1610
_refine_ls_wR_factor_ref 0.1852
_reflns_number_gt 2249
_reflns_number_total 3099
_reflns_threshold_expression >2sigma(I)
_cod_data_source_file B818603K.txt
_cod_data_source_block (5)
_cod_depositor_comments
;
The following automatic conversions were performed:
'_symmetry_cell_setting' value 'Monoclinic' changed to 'monoclinic'
according to '/home/saulius/struct/CIF-dictionaries/cif_core.dic'
dictionary named 'cif_core.dic' version 2.4.1 from 2010-06-29.

Automatic conversion script
Id: cif_fix_enum 1527 2010-12-29 10:47:43Z saulius 
;
_cod_original_sg_symbol_Hall '-P 2ybc '
_cod_original_sg_symbol_H-M ' P 21/c '
_cod_database_code 7104238

loop_
_symmetry_equiv_pos_as_xyz
'x, y, z'
'-x, y+1/2, -z+1/2'
'-x, -y, -z'
'x, -y-1/2, z-1/2'

loop_
_atom_site_label
_atom_site_type_symbol
_atom_site_fract_x
_atom_site_fract_y
_atom_site_fract_z
_atom_site_U_iso_or_equiv
_atom_site_adp_type
_atom_site_occupancy
_atom_site_symmetry_multiplicity
_atom_site_calc_flag
_atom_site_refinement_flags
_atom_site_disorder_assembly
_atom_site_disorder_group
Pd Pd 0.24514(5) 0.18434(2) 0.10949(8) 0.0473(3) Uani 1 1 d . . .
O1 O 0.1986(5) 0.0936(3) 0.0708(8) 0.0602(14) Uani 1 1 d . . .
O2 O 0.4178(5) 0.1630(3) 0.2493(8) 0.0582(13) Uani 1 1 d . . .
N1 N 0.0782(6) 0.2105(3) -0.0310(8) 0.0493(14) Uani 1 1 d . . .
N2 N 0.2686(6) 0.2754(3) 0.1295(8) 0.0512(16) Uani 1 1 d . . .
C1 C -0.0121(8) 0.1711(4) -0.1075(12) 0.061(2) Uani 1 1 d . . .
H1B H 0.0022 0.1287 -0.0931 0.073 Uiso 1 1 calc R . .
C2 C -0.1224(10) 0.1907(4) -0.2043(13) 0.073(3) Uani 1 1 d . . .
H2B H -0.1831 0.1623 -0.2574 0.087 Uiso 1 1 calc R . .
C3 C -0.1446(8) 0.2531(5) -0.2239(12) 0.071(2) Uani 1 1 d . . .
H3A H -0.2213 0.2673 -0.2888 0.085 Uiso 1 1 calc R . .
C4 C -0.0533(8) 0.2945(4) -0.1476(12) 0.064(2) Uani 1 1 d . . .
H4A H -0.0676 0.3369 -0.1625 0.076 Uiso 1 1 calc R . .
C5 C 0.0610(7) 0.2730(3) -0.0476(10) 0.0518(18) Uani 1 1 d . . .
C6 C 0.1657(8) 0.3082(3) 0.0408(11) 0.056(2) Uani 1 1 d . . .
C7 C 0.1889(9) 0.3714(4) 0.0682(13) 0.065(2) Uani 1 1 d . . .
C8 C 0.3086(9) 0.3743(4) 0.1711(12) 0.064(2) Uani 1 1 d . . .
H8A H 0.3511 0.4108 0.2094 0.077 Uiso 1 1 calc R . .
C9 C 0.3573(9) 0.3151(4) 0.2100(12) 0.058(2) Uani 1 1 d . . .
C10 C 0.1018(11) 0.4241(4) 0.0043(16) 0.087(3) Uani 1 1 d . . .
H10A H 0.1459 0.4626 0.0300 0.131 Uiso 1 1 calc R . .
H10B H 0.0332 0.4230 0.0679 0.131 Uiso 1 1 calc R . .
H10C H 0.0705 0.4205 -0.1259 0.131 Uiso 1 1 calc R . .
C11 C 0.4812(9) 0.2971(5) 0.3171(13) 0.072(2) Uani 1 1 d . . .
H11A H 0.4707 0.2690 0.4132 0.108 Uiso 1 1 calc R . .
H11B H 0.5248 0.3334 0.3704 0.108 Uiso 1 1 calc R . .
H11C H 0.5286 0.2773 0.2372 0.108 Uiso 1 1 calc R . .
C12 C 0.2180(10) -0.0136(4) 0.0637(15) 0.074(3) Uani 1 1 d . . .
C13 C 0.2783(8) 0.0496(4) 0.1194(10) 0.057(2) Uani 1 1 d . . .
C14 C 0.3981(8) 0.0519(4) 0.2100(12) 0.063(2) Uani 1 1 d . . .
H14A H 0.4427 0.0150 0.2332 0.076 Uiso 1 1 calc R . .
C15 C 0.4582(8) 0.1076(4) 0.2707(11) 0.058(2) Uani 1 1 d . A .
C16 C 0.5934(10) 0.1066(6) 0.3739(14) 0.086(3) Uani 1 1 d . . .
F1 F 0.3015(7) -0.0591(3) 0.0767(11) 0.119(2) Uani 1 1 d . . .
F2 F 0.1471(8) -0.0306(3) 0.1799(12) 0.132(3) Uani 1 1 d . . .
F3 F 0.1512(8) -0.0155(3) -0.0971(10) 0.135(3) Uani 1 1 d . . .
F4 F 0.6400(10) 0.0455(6) 0.3862(16) 0.088(4) Uiso 0.545(15) 1 d P A 1
F5 F 0.6684(11) 0.1294(6) 0.2732(16) 0.088(4) Uiso 0.545(15) 1 d P A 1
F6 F 0.6012(13) 0.1165(8) 0.549(2) 0.118(5) Uiso 0.545(15) 1 d P A 1
F4A F 0.6266(12) 0.1564(8) 0.4734(19) 0.087(5) Uiso 0.455(15) 1 d P A 2
F5A F 0.6072(18) 0.0649(10) 0.509(3) 0.131(7) Uiso 0.455(15) 1 d P A 2
F6A F 0.668(2) 0.0896(14) 0.283(4) 0.173(10) Uiso 0.455(15) 1 d P A 2

loop_
_atom_site_aniso_label
_atom_site_aniso_U_11
_atom_site_aniso_U_22
_atom_site_aniso_U_33
_atom_site_aniso_U_23
_atom_site_aniso_U_13
_atom_site_aniso_U_12
Pd 0.0493(4) 0.0383(4) 0.0526(4) 0.0013(2) 0.0062(3) -0.0030(2)
O1 0.056(3) 0.045(3) 0.074(3) 0.000(3) -0.001(3) -0.003(3)
O2 0.056(3) 0.049(3) 0.066(3) 0.007(3) 0.003(3) -0.005(3)
N1 0.050(3) 0.046(4) 0.050(3) -0.005(3) 0.006(3) -0.002(3)
N2 0.064(4) 0.039(4) 0.052(4) -0.006(3) 0.016(3) -0.004(3)
C1 0.058(5) 0.049(5) 0.070(5) -0.001(4) -0.002(4) -0.001(4)
C2 0.071(6) 0.063(6) 0.078(6) 0.000(5) -0.001(5) -0.001(5)
C3 0.057(5) 0.086(7) 0.067(5) 0.000(5) 0.004(4) 0.010(5)
C4 0.064(5) 0.060(5) 0.067(5) 0.005(4) 0.012(4) 0.016(4)
C5 0.060(5) 0.045(5) 0.052(4) 0.000(3) 0.014(4) 0.000(4)
C6 0.073(6) 0.041(4) 0.056(5) 0.004(4) 0.016(4) 0.009(4)
C7 0.083(6) 0.043(5) 0.072(5) -0.002(4) 0.022(5) 0.002(4)
C8 0.084(6) 0.042(5) 0.069(5) -0.006(4) 0.021(5) -0.011(4)
C9 0.065(5) 0.055(5) 0.054(5) -0.006(4) 0.014(4) -0.012(4)
C10 0.116(9) 0.040(5) 0.109(8) 0.004(5) 0.030(7) 0.003(5)
C11 0.069(6) 0.068(6) 0.077(6) -0.017(5) 0.010(5) -0.022(5)
C12 0.083(7) 0.044(5) 0.091(7) -0.004(5) 0.005(6) -0.005(5)
C13 0.074(5) 0.046(5) 0.053(4) 0.000(4) 0.013(4) -0.003(4)
C14 0.062(5) 0.041(4) 0.082(6) 0.002(4) 0.004(4) 0.009(4)
C15 0.056(5) 0.059(5) 0.058(5) 0.010(4) 0.009(4) 0.000(4)
C16 0.087(7) 0.097(8) 0.071(6) 0.005(6) 0.011(5) 0.035(6)
F1 0.121(5) 0.046(3) 0.181(7) -0.017(4) 0.005(5) 0.013(3)
F2 0.169(7) 0.064(4) 0.182(7) -0.032(4) 0.080(6) -0.051(5)
F3 0.186(8) 0.067(4) 0.119(5) -0.012(4) -0.052(5) -0.015(4)

loop_
_atom_type_symbol
_atom_type_description
_atom_type_scat_dispersion_real
_atom_type_scat_dispersion_imag
_atom_type_scat_source
C C 0.0033 0.0016 'International Tables Vol C Tables 4.2.6.8 and 6.1.1.4'
H H 0.0000 0.0000 'International Tables Vol C Tables 4.2.6.8 and 6.1.1.4'
N N 0.0061 0.0033 'International Tables Vol C Tables 4.2.6.8 and 6.1.1.4'
O O 0.0106 0.0060 'International Tables Vol C Tables 4.2.6.8 and 6.1.1.4'
F F 0.0171 0.0103 'International Tables Vol C Tables 4.2.6.8 and 6.1.1.4'
Pd Pd -0.9988 1.0072 'International Tables Vol C Tables 4.2.6.8 and 6.1.1.4'

loop_
_geom_angle_atom_site_label_1
_geom_angle_atom_site_label_2
_geom_angle_atom_site_label_3
_geom_angle
_geom_angle_site_symmetry_1
_geom_angle_site_symmetry_3
_geom_angle_publ_flag
N2 Pd N1 81.3(3) . . ?
N2 Pd O2 95.4(2) . . ?
N1 Pd O2 176.6(2) . . ?
N2 Pd O1 172.6(2) . . ?
N1 Pd O1 91.3(2) . . ?
O2 Pd O1 92.0(2) . . ?
C13 O1 Pd 122.4(5) . . ?
C15 O2 Pd 123.0(5) . . ?
C1 N1 C5 121.0(7) . . ?
C1 N1 Pd 124.0(6) . . ?
C5 N1 Pd 115.0(5) . . ?
C9 N2 C6 109.4(7) . . ?
C9 N2 Pd 137.5(6) . . ?
C6 N2 Pd 113.1(5) . . ?
N1 C1 C2 122.1(8) . . ?
C1 C2 C3 119.2(9) . . ?
C2 C3 C4 119.8(9) . . ?
C3 C4 C5 120.0(8) . . ?
N1 C5 C4 117.9(7) . . ?
N1 C5 C6 113.8(7) . . ?
C4 C5 C6 128.3(8) . . ?
N2 C6 C7 109.0(8) . . ?
N2 C6 C5 116.8(7) . . ?
C7 C6 C5 134.2(8) . . ?
C8 C7 C6 104.5(8) . . ?
C8 C7 C10 127.8(8) . . ?
C6 C7 C10 127.7(9) . . ?
C7 C8 C9 110.7(8) . . ?
N2 C9 C8 106.4(8) . . ?
N2 C9 C11 125.1(8) . . ?
C8 C9 C11 128.6(8) . . ?
F3 C12 F2 107.5(10) . . ?
F3 C12 F1 107.6(9) . . ?
F2 C12 F1 103.2(9) . . ?
F3 C12 C13 114.7(8) . . ?
F2 C12 C13 110.3(8) . . ?
F1 C12 C13 112.7(8) . . ?
O1 C13 C14 130.2(8) . . ?
O1 C13 C12 110.5(8) . . ?
C14 C13 C12 119.3(8) . . ?
C13 C14 C15 122.5(8) . . ?
O2 C15 C14 129.7(8) . . ?
O2 C15 C16 110.7(8) . . ?
C14 C15 C16 119.6(8) . . ?
F6A C16 F6 133.3(17) . . ?
F6A C16 F5 39.9(14) . . ?
F6 C16 F5 125.6(13) . . ?
F6A C16 F4A 114.9(18) . . ?
F6 C16 F4A 49.5(9) . . ?
F5 C16 F4A 82.9(12) . . ?
F6A C16 F5A 102.9(17) . . ?
F6 C16 F5A 52.1(10) . . ?
F5 C16 F5A 133.8(13) . . ?
F4A C16 F5A 98.9(13) . . ?
F6A C16 F4 58.6(14) . . ?
F6 C16 F4 97.9(11) . . ?
F5 C16 F4 97.5(10) . . ?
F4A C16 F4 132.3(11) . . ?
F5A C16 F4 48.2(10) . . ?
F6A C16 C15 114.5(15) . . ?
F6 C16 C15 111.4(10) . . ?
F5 C16 C15 111.2(9) . . ?
F4A C16 C15 113.8(10) . . ?
F5A C16 C15 110.0(12) . . ?
F4 C16 C15 110.3(10) . . ?

loop_
_geom_bond_atom_site_label_1
_geom_bond_atom_site_label_2
_geom_bond_distance
_geom_bond_site_symmetry_2
_geom_bond_publ_flag
Pd N2 1.983(6) . ?
Pd N1 1.991(6) . ?
Pd O2 2.013(5) . ?
Pd O1 2.029(5) . ?
O1 C13 1.290(10) . ?
O2 C15 1.272(10) . ?
N1 C1 1.339(10) . ?
N1 C5 1.363(10) . ?
N2 C9 1.340(10) . ?
N2 C6 1.378(10) . ?
C1 C2 1.341(13) . ?
C2 C3 1.370(13) . ?
C3 C4 1.373(13) . ?
C4 C5 1.397(11) . ?
C5 C6 1.418(11) . ?
C6 C7 1.394(11) . ?
C7 C8 1.376(14) . ?
C7 C10 1.496(13) . ?
C8 C9 1.391(12) . ?
C9 C11 1.476(13) . ?
C12 F3 1.267(11) . ?
C12 F2 1.318(12) . ?
C12 F1 1.329(11) . ?
C12 C13 1.533(12) . ?
C13 C14 1.346(12) . ?
C14 C15 1.401(12) . ?
C15 C16 1.520(13) . ?
C16 F6A 1.21(3) . ?
C16 F6 1.297(17) . ?
C16 F5 1.307(16) . ?
C16 F4A 1.313(18) . ?
C16 F5A 1.33(2) . ?
C16 F4 1.410(16) . ?
